data_9004421
loop_
_publ_author_name
'Hawthorne F C'
'Oberti R'
'Sardone N'

_publ_section_title
;
 Sodium at the A site in clinoamphiboles: the effects of composition
 on patterns of order
 Sample: A10 - FE129 N.1
;
_journal_name_full 'The Canadian Mineralogist'
_journal_page_first 577
_journal_page_last 593
_journal_volume 34
_journal_year 1996
_chemical_formula_sum 'Al1.85 Ca0.98 Fe0.76 H2 Mg3.41 Na4.9 O24 Si7.08 Ti0.02'
_chemical_name_mineral Pargasite
_space_group_IT_number 12
_symmetry_space_group_name_Hall '-C 2y'
_symmetry_space_group_name_H-M 'C 1 2/m 1'
_cell_angle_alpha 90
_cell_angle_beta 105.17
_cell_angle_gamma 90
_cell_length_a 9.839
_cell_length_b 17.963
_cell_length_c 5.291
_cell_formula_units_Z 2
_cell_volume 902.535
_cod_original_formula_sum 'Si7.08 Al1.85 Mg3.41 Fe.76 Ti.02 Ca.98 Na4.9 H2 O24'
_cod_database_code 9004421

loop_
_symmetry_equiv_pos_as_xyz
x,y,z
1/2+x,1/2+y,z
x,-y,z
1/2+x,1/2-y,z
-x,y,-z
1/2-x,1/2+y,-z
-x,-y,-z
1/2-x,1/2-y,-z

loop_
_atom_site_label
_atom_site_fract_x
_atom_site_fract_y
_atom_site_fract_z
_atom_site_occupancy
_atom_site_U_iso_or_equiv
SiT1 0.28070 0.08550 0.30230 0.77000 0.00545
AlT1 0.28070 0.08550 0.30230 0.23000 0.00545
SiT2 0.29140 0.17330 0.81350 1.00000 0.00621
MgM1 0.00000 0.08940 0.50000 0.87000 0.00671
FeM1 0.00000 0.08940 0.50000 0.13000 0.00671
AlM2 0.00000 0.17640 0.00000 0.40000 0.00633
TiM2 0.00000 0.17640 0.00000 0.01000 0.00633
FeM2 0.00000 0.17640 0.00000 0.11000 0.00633
MgM2 0.00000 0.17640 0.00000 0.48000 0.00633
MgM3 0.00000 0.00000 0.00000 0.71000 0.00646
FeM3 0.00000 0.00000 0.00000 0.16000 0.00646
AlM3 0.00000 0.00000 0.00000 0.13000 0.00646
FeM4 0.00000 0.28030 0.50000 0.05000 0.00823
CaM4 0.00000 0.28030 0.50000 0.44000 0.00823
NaM4 0.00000 0.28030 0.50000 0.01000 0.00823
CaM4* 0.00000 0.25990 0.50000 0.05000 0.01013
NaM4* 0.00000 0.25990 0.50000 0.44000 0.01013
FeM4* 0.00000 0.25990 0.50000 0.01000 0.01013
NaAm 0.02210 0.50000 0.05850 1.00000 0.03217
NaA2 0.00000 0.47300 0.00000 1.00000 0.03356
H 0.19220 0.00000 0.76580 1.00000 0.00633
O1 0.10640 0.08840 0.21460 1.00000 0.01127
O2 0.11980 0.17400 0.73500 1.00000 0.00887
O-h3 0.10860 0.00000 0.71690 1.00000 0.01013
O4 0.36840 0.25050 0.78850 1.00000 0.01191
O5 0.35080 0.14130 0.11370 1.00000 0.01140
O6 0.34350 0.11610 0.61120 1.00000 0.01330
O7 0.33970 0.00000 0.27140 1.00000 0.01431
